data_2005774
loop_
_publ_author_name
'Fantucci, M.'
'Montanari, S.'
'Santangelo, F.'
'Ianelli, S.'
'Nardelli, M.'

_publ_section_title
;
 (<i>S</i>)-5,6-Dimethoxy-1,2,3,4-tetrahydro-2-naphthalenamine--
 <small>L</small>-(+)-Mandelic Acid (1/1): the Absolute Configuration
 of a Precursor of the Active Stereoisomer of 5,6-ADTN, an Important
 Dopaminergic Agonist
;
_journal_issue 12
_journal_name_full 'Acta Crystallographica Section C'
_journal_page_first 3147
_journal_page_last 3150
_journal_paper_doi 10.1107/S0108270196009614
_journal_volume 52
_journal_year 1996
_chemical_formula_analytical 'C20 H25 N O5'
_chemical_formula_moiety 'C12 H18 N O2 + . C8 H7 O3 -'
_chemical_formula_sum 'C20 H25 N O5'
_chemical_formula_weight 359.42
_chemical_melting_point 484.0(10)
_chemical_name_systematic
;
(S)-5,6-Dimethoxy-1,2,3,4-tetrahydro-2-naphthalenamine (S)-mandelic acid
salt
;
_space_group_IT_number 19
_symmetry_cell_setting orthorhombic
_symmetry_space_group_name_Hall 'P 2ac 2ab'
_symmetry_space_group_name_H-M 'P 21 21 21'
_cell_angle_alpha 90.00
_cell_angle_beta 90.00
_cell_angle_gamma 90.00
_cell_formula_units_Z 4
_cell_length_a 33.01(3)
_cell_length_b 7.915(4)
_cell_length_c 7.096(4)
_cell_measurement_radiation CuK\a
_cell_measurement_reflns_used 29
_cell_measurement_temperature 293(2)
_cell_measurement_theta_max 35.17
_cell_measurement_theta_min 19.57
_cell_measurement_wavelength 1.54178
_cell_volume 1854(2)
_computing_cell_refinement 'LQPARM (Nardelli & Mangia, 1984)'
_computing_data_collection 'AED Diffractometer Software (Belletti, Ugozzoli, Cantoni & Pasquinelli, 1979)'
_computing_data_reduction 'local programs'
_computing_molecular_graphics 'ORTEP (Johnson, 1965), PLUTO (Motherwell & Clegg, 1976)'
_computing_publication_material 'PARST (Nardelli, 1983a), PARSTCIF (Nardelli, 1991)'
_computing_structure_refinement 'SHELXL93 (Sheldrick, 1993)'
_computing_structure_solution 'SHELXS86 (Sheldrick, 1985)'
_diffrn_ambient_temperature 293(2)
_diffrn_measurement_device 'Siemens AED single-crystal diffractometer'
_diffrn_measurement_method '\q-2\q scan'
_diffrn_radiation_monochromator 'Ni filter'
_diffrn_radiation_source 'fine-focus sealed tube'
_diffrn_radiation_type CuK\a
_diffrn_radiation_wavelength 1.54178
_diffrn_reflns_av_R_equivalents 0.0277
_diffrn_reflns_av_sigmaI/netI 0.0413
_diffrn_reflns_limit_h_max 40
_diffrn_reflns_limit_h_min -39
_diffrn_reflns_limit_k_max 9
_diffrn_reflns_limit_k_min 0
_diffrn_reflns_limit_l_max 8
_diffrn_reflns_limit_l_min 0
_diffrn_reflns_number 4006
_diffrn_reflns_reduction_process
;
standard
;
_diffrn_reflns_theta_max 70.78
_diffrn_reflns_theta_min 5.36
_diffrn_standards_decay_% none
_diffrn_standards_interval_count 50
_diffrn_standards_number 1
_exptl_absorpt_coefficient_mu 0.757
_exptl_absorpt_correction_type none
_exptl_crystal_colour colourless
_exptl_crystal_density_diffrn 1.288
_exptl_crystal_density_meas ?
_exptl_crystal_description tablet
_exptl_crystal_F_000 768
_exptl_crystal_size_max 0.35
_exptl_crystal_size_mid 0.33
_exptl_crystal_size_min 0.26
_refine_diff_density_max 0.115
_refine_diff_density_min -0.143
_refine_ls_abs_structure_details 'Flack (1983)'
_refine_ls_abs_structure_Flack 0.0(3)
_refine_ls_extinction_coef 0.0035(3)
_refine_ls_extinction_method 'SHELXL93 (Sheldrick, 1993)'
_refine_ls_goodness_of_fit_all 1.027
_refine_ls_goodness_of_fit_obs 1.099
_refine_ls_hydrogen_treatment refall
_refine_ls_matrix_type full
_refine_ls_number_constraints 0
_refine_ls_number_parameters 336
_refine_ls_number_reflns 2322
_refine_ls_number_restraints 0
_refine_ls_restrained_S_all 1.027
_refine_ls_restrained_S_obs 1.099
_refine_ls_R_factor_all 0.0720
_refine_ls_R_factor_obs 0.0302
_refine_ls_shift/esd_max 0.000
_refine_ls_shift/esd_mean 0.000
_refine_ls_structure_factor_coef Fsqd
_refine_ls_weighting_details 'w = 1/[\s^2^(F~o~^2^)+(0.0298P)^2^] where P=(F~o~^2^+2F~c~^2^)/3'
_refine_ls_weighting_scheme calc
_refine_ls_wR_factor_all 0.0768
_refine_ls_wR_factor_obs 0.0602
_reflns_number_observed 1396
_reflns_number_total 2322
_reflns_observed_criterion I>2\s(I)
_cod_data_source_file ha1167.cif
_cod_data_source_block E927I
_cod_depositor_comments
;
The following automatic conversions were performed:

'_chemical_melting_point' value '483-485 K' was changed to
'484.0(10)' - the average value was taken and precision was
estimated.

Automatic conversion script
Id: cif_fix_values 1715 2011-07-08 13:25:40Z adriana 

The following automatic conversions were performed:

'_exptl_crystal_density_meas' value 'not measured' was changed to '?'
- the value is perceived as not measured.

Automatic conversion script
Id: cif_fix_values 3008 2015-01-20 13:52:24Z robertas 

The following automatic conversions were performed:

'_refine_ls_weighting_scheme' value 'w =
1/[\s^2^(F~o~^2^)+(0.0298P)^2^] where P=(F~o~^2^+2F~c~^2^)/3' was
changed to 'calc'. New tag '_refine_ls_weighting_details' was
created. The value of the new tag was set to 'w =
1/[\s^2^(F~o~^2^)+(0.0298P)^2^] where P=(F~o~^2^+2F~c~^2^)/3'.

Automatic conversion script
Id: cif_fix_values 3143 2015-03-26 13:38:13Z robertas 
;
_cod_database_code 2005774

loop_
_symmetry_equiv_pos_as_xyz
x,y,z
-x,1/2+y,1/2-z
1/2-x,-y,1/2+z
1/2+x,1/2-y,-z

loop_
_atom_site_aniso_label
_atom_site_aniso_U_11
_atom_site_aniso_U_22
_atom_site_aniso_U_33
_atom_site_aniso_U_12
_atom_site_aniso_U_13
_atom_site_aniso_U_23
O1 0.071(2) 0.112(2) 0.0536(13) -0.0251(15) -0.0058(12) 0.0088(14)
O2 0.0734(14) 0.072(2) 0.0384(10) -0.0011(13) 0.0076(10) 0.0047(11)
O3 0.0757(13) 0.0612(13) 0.0402(10) -0.0072(11) 0.0071(11) -0.0005(10)
O4 0.0824(14) 0.0565(13) 0.0485(11) 0.0062(12) 0.0056(12) 0.0109(11)
O5 0.082(2) 0.070(2) 0.0374(10) -0.0149(14) -0.0003(10) -0.0069(11)
N1 0.067(2) 0.054(2) 0.0425(14) -0.0059(15) 0.0023(13) 0.0082(14)
C1 0.056(2) 0.056(2) 0.045(2) 0.000(2) 0.0061(15) 0.0026(15)
C2 0.072(2) 0.074(2) 0.036(2) -0.007(2) 0.006(2) -0.002(2)
C3 0.066(2) 0.056(2) 0.0354(15) -0.006(2) 0.0038(14) 0.0008(14)
C4 0.084(3) 0.085(3) 0.034(2) -0.014(2) 0.001(2) -0.004(2)
C5 0.080(3) 0.090(3) 0.041(2) -0.024(2) -0.008(2) -0.004(2)
C6 0.068(2) 0.062(2) 0.045(2) -0.013(2) -0.003(2) 0.006(2)
C7 0.068(2) 0.053(2) 0.0329(14) -0.003(2) -0.0002(14) 0.0064(14)
C8 0.064(2) 0.050(2) 0.0323(13) -0.002(2) -0.0048(14) -0.0012(13)
C9 0.072(2) 0.086(3) 0.036(2) -0.011(2) 0.005(2) -0.006(2)
C10 0.068(2) 0.067(2) 0.0349(15) -0.012(2) 0.000(2) 0.001(2)
C11 0.078(3) 0.115(4) 0.074(3) -0.017(3) -0.013(3) -0.017(3)
C12 0.085(3) 0.094(3) 0.066(2) 0.007(3) 0.019(2) -0.009(3)
C13 0.064(2) 0.042(2) 0.0448(15) -0.004(2) 0.000(2) -0.0037(13)
C14 0.072(2) 0.083(3) 0.055(2) 0.004(2) 0.000(2) 0.004(2)
C15 0.072(3) 0.105(3) 0.087(3) 0.001(3) -0.009(2) 0.000(3)
C16 0.082(3) 0.073(3) 0.096(3) 0.013(2) -0.024(3) -0.003(2)
C17 0.117(4) 0.063(2) 0.060(2) 0.022(3) -0.019(2) 0.002(2)
C18 0.080(2) 0.055(2) 0.051(2) 0.009(2) -0.006(2) 0.006(2)
C19 0.070(2) 0.046(2) 0.0347(14) -0.008(2) -0.0012(14) -0.0027(13)
C20 0.057(2) 0.051(2) 0.0383(15) -0.010(2) -0.0049(14) 0.0018(15)

loop_
_atom_site_label
_atom_site_occupancy
_atom_site_fract_x
_atom_site_fract_y
_atom_site_fract_z
_atom_site_U_iso_or_equiv
_atom_site_thermal_displace_type
_atom_site_calc_flag
_atom_site_type_symbol
O1 1 0.50690(7) 0.6968(3) 0.0915(3) 0.0786(8) Uani d O
O2 1 0.45772(6) 0.6073(3) -0.1914(3) 0.0614(6) Uani d O
O3 1 0.25083(6) 0.2177(3) 0.7785(3) 0.0590(6) Uani d O
O4 1 0.26655(7) 0.3416(3) 0.5084(3) 0.0625(6) Uani d O
O5 1 0.29457(7) 0.0568(3) 0.3578(3) 0.0631(6) Uani d O
N1 1 0.28144(9) 0.3852(4) 0.1195(4) 0.0546(7) Uani d N
C1 1 0.32580(9) 0.4196(4) 0.0876(4) 0.0523(8) Uani d C
C2 1 0.34224(10) 0.5338(5) 0.2405(4) 0.0603(9) Uani d C
C3 1 0.38602(9) 0.5796(4) 0.2006(4) 0.0524(8) Uani d C
C4 1 0.41044(11) 0.6379(5) 0.3440(4) 0.0677(10) Uani d C
C5 1 0.45062(12) 0.6797(5) 0.3136(5) 0.0706(11) Uani d C
C6 1 0.46708(10) 0.6655(5) 0.1357(4) 0.0583(8) Uani d C
C7 1 0.44232(9) 0.6113(4) -0.0109(4) 0.0516(8) Uani d C
C8 1 0.40208(9) 0.5704(4) 0.0192(4) 0.0488(7) Uani d C
C9 1 0.37635(11) 0.5171(6) -0.1461(4) 0.0648(10) Uani d C
C10 1 0.33175(10) 0.5027(5) -0.1028(4) 0.0566(8) Uani d C
C11 1 0.53494(15) 0.7132(9) 0.2388(7) 0.0890(14) Uani d C
C12 1 0.47952(15) 0.4561(6) -0.2344(7) 0.0817(12) Uani d C
C13 1 0.32839(10) 0.0398(4) 0.6609(4) 0.0503(7) Uani d C
C14 1 0.36476(11) 0.0670(5) 0.5726(5) 0.0701(10) Uani d C
C15 1 0.40131(13) 0.0493(7) 0.6692(7) 0.0883(13) Uani d C
C16 1 0.40083(15) 0.0051(6) 0.8556(7) 0.0836(12) Uani d C
C17 1 0.3649(2) -0.0213(5) 0.9458(6) 0.0800(12) Uani d C
C18 1 0.32843(12) -0.0033(4) 0.8501(4) 0.0619(9) Uani d C
C19 1 0.28869(10) 0.0583(4) 0.5565(4) 0.0500(8) Uani d C
C20 1 0.26688(9) 0.2179(4) 0.6173(4) 0.0488(7) Uani d C
H5O 1 0.2777(12) -0.0354(58) 0.3177(61) 0.135(17) Uiso d H
H1N 1 0.2786(9) 0.3357(39) 0.2432(48) 0.076(10) Uiso d H
H2N 1 0.2672(8) 0.4744(42) 0.0976(45) 0.067(12) Uiso d H
H3N 1 0.2706(11) 0.3108(50) 0.0172(60) 0.118(13) Uiso d H
H1 1 0.3395(9) 0.3008(38) 0.0874(41) 0.073(10) Uiso d H
H21 1 0.3245(10) 0.6446(49) 0.2477(54) 0.108(13) Uiso d H
H22 1 0.3401(10) 0.4707(47) 0.3545(49) 0.095(12) Uiso d H
H4 1 0.3985(9) 0.6430(40) 0.4719(45) 0.080(10) Uiso d H
H5 1 0.4656(9) 0.7216(44) 0.4186(47) 0.087(12) Uiso d H
H111 1 0.5282(13) 0.8109(62) 0.3156(65) 0.128(19) Uiso d H
H112 1 0.5336(14) 0.6168(72) 0.3181(74) 0.147(23) Uiso d H
H113 1 0.5634(12) 0.7232(55) 0.1770(66) 0.132(17) Uiso d H
H121 1 0.4912(11) 0.4642(54) -0.3566(62) 0.101(13) Uiso d H
H122 1 0.5041(14) 0.4548(66) -0.1490(75) 0.153(21) Uiso d H
H123 1 0.4610(13) 0.3653(66) -0.2137(70) 0.141(20) Uiso d H
H91 1 0.3865(9) 0.4177(39) -0.1883(45) 0.070(11) Uiso d H
H92 1 0.3816(10) 0.6010(44) -0.2477(59) 0.098(13) Uiso d H
H101 1 0.3181(8) 0.6183(39) -0.0871(38) 0.057(9) Uiso d H
H102 1 0.3170(9) 0.4361(42) -0.1994(44) 0.083(11) Uiso d H
H14 1 0.3639(9) 0.0908(39) 0.4411(44) 0.068(10) Uiso d H
H15 1 0.4275(12) 0.0627(55) 0.5968(56) 0.122(16) Uiso d H
H16 1 0.4274(11) -0.0221(48) 0.9095(52) 0.098(13) Uiso d H
H17 1 0.3626(10) -0.0463(43) 1.0763(51) 0.092(13) Uiso d H
H18 1 0.3014(9) -0.0164(46) 0.9079(44) 0.080(11) Uiso d H
H19 1 0.2720(8) -0.0396(39) 0.5923(39) 0.064(9) Uiso d H

loop_
_atom_type_symbol
_atom_type_description
_atom_type_scat_dispersion_real
_atom_type_scat_dispersion_imag
_atom_type_scat_source
'O ' 'Oxygen      ' 0.0492 0.0322 'Int. Tab. C, 4.2.6.8, 6.1.1.4'
'N ' 'Nitrogen    ' 0.0311 0.0180 'Int. Tab. C, 4.2.6.8, 6.1.1.4'
'C ' 'Carbon      ' 0.0181 0.0091 'Int. Tab. C, 4.2.6.8, 6.1.1.4'
'H ' 'Hydrogen    ' 0.0000 0.0000 'Int. Tab. C, 4.2.6.8, 6.1.1.4'

loop_
_geom_angle_atom_site_label_1
_geom_angle_atom_site_label_2
_geom_angle_atom_site_label_3
_geom_angle
_geom_angle_publ_flag
C6 O1 C11 118.5(3) yes
C7 O2 C12 113.7(3) yes
N1 C1 C10 109.8(3) yes
N1 C1 C2 110.4(3) yes
C2 C1 C10 109.5(2) no
C1 C2 C3 110.5(3) no
C2 C3 C8 121.5(3) no
C2 C3 C4 120.0(3) no
C4 C3 C8 118.5(3) no
C3 C4 C5 121.7(3) no
C4 C5 C6 120.1(3) no
O1 C6 C5 124.9(3) yes
C5 C6 C7 118.6(3) no
O1 C6 C7 116.5(3) yes
O2 C7 C6 119.1(2) yes
C6 C7 C8 121.4(3) no
O2 C7 C8 119.5(3) yes
C3 C8 C7 119.7(3) no
C7 C8 C9 119.1(3) no
C3 C8 C9 121.2(2) no
C8 C9 C10 114.4(3) no
C1 C10 C9 109.9(3) no
C18 C13 C19 120.0(3) no
C14 C13 C19 121.3(3) no
C14 C13 C18 118.7(3) no
C13 C14 C15 121.1(3) no
C14 C15 C16 119.4(4) no
C15 C16 C17 120.2(4) no
C16 C17 C18 120.5(5) no
C13 C18 C17 120.0(3) no
O5 C19 C13 111.5(2) yes
C13 C19 C20 110.6(3) yes
O5 C19 C20 110.7(2) yes
O4 C20 C19 118.8(3) yes
O3 C20 C19 117.2(3) yes
O3 C20 O4 124.0(3) yes

loop_
_geom_bond_atom_site_label_1
_geom_bond_atom_site_label_2
_geom_bond_distance
_geom_bond_publ_flag
O1 C6 1.374(4) yes
O1 C11 1.402(6) yes
O2 C7 1.379(3) yes
O2 C12 1.430(6) yes
O3 C20 1.260(3) yes
O4 C20 1.247(4) yes
O5 C19 1.423(3) yes
N1 C1 1.506(4) yes
C1 C2 1.513(5) no
C1 C10 1.516(4) no
C2 C3 1.517(5) no
C3 C4 1.378(4) no
C3 C8 1.394(4) no
C4 C5 1.384(6) no
C5 C6 1.379(5) no
C6 C7 1.391(4) no
C7 C8 1.384(4) no
C8 C9 1.508(4) no
C9 C10 1.508(5) no
C13 C14 1.371(5) no
C13 C18 1.385(4) no
C13 C19 1.512(5) yes
C14 C15 1.395(6) no
C15 C16 1.368(7) no
C16 C17 1.364(7) no
C17 C18 1.389(6) no
C19 C20 1.517(4) yes

loop_
_geom_contact_atom_site_label_1
_geom_contact_atom_site_label_2
_geom_contact_distance
O1 O2 2.677(3)
O1 C5 2.440(5)
O1 C7 2.352(4)
O2 C6 2.387(4)
O2 C8 2.386(4)
O2 C9 2.797(5)
O3 O4 2.214(3)
O3 C19 2.374(4)
O4 O5 2.661(3)
O4 N1 2.824(4)
O4 C19 2.383(4)
O5 C13 2.427(4)
O5 C14 2.774(5)
O5 C20 2.419(4)
N1 C2 2.480(5)
N1 C10 2.472(5)
C1 C3 2.489(4)
C1 C8 2.828(5)
C1 C9 2.476(5)
C2 C4 2.507(5)
C2 C8 2.540(5)
C2 C9 2.968(5)
C2 C10 2.473(5)
C3 C5 2.412(5)
C3 C6 2.798(5)
C3 C7 2.401(4)
C3 C9 2.529(4)
C3 C10 2.866(4)
C4 C6 2.393(5)
C4 C7 2.737(4)
C4 C8 2.382(4)
C5 C7 2.381(4)
C5 C8 2.771(5)
C5 C11 2.846(7)
C6 C8 2.419(5)
C6 C11 2.386(6)
C7 C9 2.493(5)
C7 C12 2.352(6)
C8 C10 2.535(5)
C13 C15 2.409(6)
C13 C16 2.775(6)
C13 C17 2.403(5)
C13 C20 2.491(5)
C14 C16 2.385(6)
C14 C17 2.739(6)
C14 C18 2.372(5)
C14 C19 2.514(5)
C15 C17 2.369(7)
C15 C18 2.758(6)
C16 C18 2.391(7)
C18 C19 2.510(5)

loop_
_geom_torsion_atom_site_label_1
_geom_torsion_atom_site_label_2
_geom_torsion_atom_site_label_3
_geom_torsion_atom_site_label_4
_geom_torsion
_geom_torsion_publ_flag
C11 O1 C6 C5 12.8(5) yes
C11 O1 C6 C7 -165.4(3) no
C12 O2 C7 C6 84.7(4) yes
C12 O2 C7 C8 -98.8(3) no
N1 C1 C10 C9 -172.8(3) yes
N1 C1 C2 C3 -175.6(3) yes
C2 C1 C10 C9 65.8(3) no
C10 C1 C2 C3 -54.6(3) no
C1 C2 C3 C4 -160.4(3) no
C1 C2 C3 C8 22.0(4) no
C2 C3 C8 C9 1.1(4) no
C2 C3 C8 C7 -179.2(3) no
C2 C3 C4 C5 179.4(3) no
C4 C3 C8 C9 -176.5(3) no
C4 C3 C8 C7 3.2(4) no
C8 C3 C4 C5 -2.9(5) no
C3 C4 C5 C6 0.8(6) no
C4 C5 C6 O1 -177.2(3) no
C4 C5 C6 C7 0.9(5) no
O1 C6 C7 O2 -5.9(4) no
C5 C6 C7 O2 175.8(3) no
C5 C6 C7 C8 -0.6(5) no
O1 C6 C7 C8 177.7(3) no
O2 C7 C8 C3 -177.9(3) no
C6 C7 C8 C3 -1.5(4) no
C6 C7 C8 C9 178.2(3) no
O2 C7 C8 C9 1.9(4) no
C7 C8 C9 C10 -170.7(3) no
C3 C8 C9 C10 9.1(4) no
C8 C9 C10 C1 -41.7(4) no
C18 C13 C19 O5 -164.0(3) no
C14 C13 C19 O5 16.8(4) no
C18 C13 C19 C20 72.3(4) no
C14 C13 C19 C20 -106.8(3) no
C19 C13 C18 C17 179.6(3) no
C14 C13 C18 C17 -1.2(5) no
C18 C13 C14 C15 1.1(6) no
C19 C13 C14 C15 -179.8(3) no
C13 C14 C15 C16 -0.5(6) no
C14 C15 C16 C17 0.0(7) no
C15 C16 C17 C18 -0.2(7) no
C16 C17 C18 C13 0.8(6) no
O5 C19 C20 O4 -18.7(4) yes
O5 C19 C20 O3 162.7(3) yes
C13 C19 C20 O4 105.4(3) yes
C13 C19 C20 O3 -73.1(3) yes

loop_
_cod_related_entry_id
_cod_related_entry_database
_cod_related_entry_code
1 ChemSpider 21197308
